data_4071829
loop_
_publ_author_name
'Wolf, Joffrey'
'Thommes, Katrin'
'Briel, Oliver'
'Scopelliti, Rosario'
'Severin, Kay'

_publ_section_title
;
 Dinuclear Ruthenium Ethylene Complexes: Syntheses, Structures, and
 Catalytic Applications in ATRA and ATRC Reactions
;
_journal_issue 17
_journal_name_full Organometallics
_journal_page_first 4464
_journal_paper_doi 10.1021/om8004096
_journal_volume 27
_journal_year 2008
_chemical_formula_moiety 'C27 H47 Cl2 P Ru'
_chemical_formula_sum 'C27 H47 Cl2 P Ru'
_chemical_formula_weight 574.59
_chemical_name_systematic
; 
 ? 
;
_space_group_IT_number 61
_symmetry_cell_setting orthorhombic
_symmetry_space_group_name_Hall '-P 2ac 2ab'
_symmetry_space_group_name_H-M 'P b c a'
_atom_sites_solution_hydrogens geom
_atom_sites_solution_primary direct
_atom_sites_solution_secondary difmap
_audit_creation_method SHELXL-97
_cell_angle_alpha 90.00
_cell_angle_beta 90.00
_cell_angle_gamma 90.00
_cell_formula_units_Z 8
_cell_length_a 16.7222(3)
_cell_length_b 14.4243(4)
_cell_length_c 22.8272(4)
_cell_measurement_reflns_used 18408
_cell_measurement_temperature 140(2)
_cell_measurement_theta_max 28.4781
_cell_measurement_theta_min 2.6669
_cell_volume 5506.1(2)
_computing_cell_refinement
; 
CrysAlis RED, Oxford Diffraction Ltd., 
Version 1.171.32.5 (release 08-05-2007 CrysAlis171 .NET) 
(compiled May  8 2007,13:10:02) 
;
_computing_data_collection
; 
CrysAlis CCD, Oxford Diffraction Ltd., 
Version 1.171.32.5 (release 08-05-2007 CrysAlis171 .NET) 
(compiled May  8 2007,13:10:02) 
;
_computing_data_reduction
; 
CrysAlis RED, Oxford Diffraction Ltd., 
Version 1.171.32.5 (release 08-05-2007 CrysAlis171 .NET) 
(compiled May  8 2007,13:10:02) 
;
_computing_molecular_graphics 'Bruker SHELXTL'
_computing_publication_material 'Bruker SHELXTL'
_computing_structure_refinement 'SHELXL-97 (Sheldrick, 1997)'
_computing_structure_solution 'SHELXS-97 (Sheldrick, 1990)'
_diffrn_ambient_temperature 140(2)
_diffrn_detector_area_resol_mean 8.2812
_diffrn_measured_fraction_theta_full 0.937
_diffrn_measured_fraction_theta_max 0.937
_diffrn_measurement_device_type 'Oxford Diffraction, KM4/Sapphire CCD'
_diffrn_measurement_method 'phi and omega scans'
_diffrn_radiation_monochromator graphite
_diffrn_radiation_source 'fine-focus sealed tube'
_diffrn_radiation_type MoK\a
_diffrn_radiation_wavelength 0.71073
_diffrn_reflns_av_R_equivalents 0.0421
_diffrn_reflns_av_sigmaI/netI 0.0222
_diffrn_reflns_limit_h_max 19
_diffrn_reflns_limit_h_min -19
_diffrn_reflns_limit_k_max 15
_diffrn_reflns_limit_k_min -15
_diffrn_reflns_limit_l_max 27
_diffrn_reflns_limit_l_min -27
_diffrn_reflns_number 31270
_diffrn_reflns_theta_full 25.03
_diffrn_reflns_theta_max 25.03
_diffrn_reflns_theta_min 2.95
_exptl_absorpt_coefficient_mu 0.835
_exptl_absorpt_correction_T_max 1.00000
_exptl_absorpt_correction_T_min 0.67202
_exptl_absorpt_correction_type multi-scan
_exptl_absorpt_process_details
; 
CrysAlis RED, Oxford Diffraction Ltd., 
Version 1.171.32.5 (release 08-05-2007 CrysAlis171 .NET) 
(compiled May  8 2007,13:10:02) 
Empirical absorption correction using spherical harmonics, 
 implemented in SCALE3 ABSPACK scaling algorithm. 
;
_exptl_crystal_colour red
_exptl_crystal_density_diffrn 1.386
_exptl_crystal_density_method 'not measured'
_exptl_crystal_description prismatic
_exptl_crystal_F_000 2416
_exptl_crystal_size_max 0.43
_exptl_crystal_size_mid 0.33
_exptl_crystal_size_min 0.29
_refine_diff_density_max 0.658
_refine_diff_density_min -0.706
_refine_diff_density_rms 0.071
_refine_ls_extinction_method none
_refine_ls_goodness_of_fit_ref 1.057
_refine_ls_hydrogen_treatment riding
_refine_ls_matrix_type full
_refine_ls_number_parameters 280
_refine_ls_number_reflns 4556
_refine_ls_number_restraints 0
_refine_ls_restrained_S_all 1.057
_refine_ls_R_factor_all 0.0412
_refine_ls_R_factor_gt 0.0274
_refine_ls_shift/su_max 0.001
_refine_ls_shift/su_mean 0.000
_refine_ls_structure_factor_coef Fsqd
_refine_ls_weighting_details 'calc w=1/[\s^2^(Fo^2^)+(0.0342P)^2^+6.3112P] where P=(Fo^2^+2Fc^2^)/3'
_refine_ls_weighting_scheme calc
_refine_ls_wR_factor_gt 0.0625
_refine_ls_wR_factor_ref 0.0717
_reflns_number_gt 3693
_reflns_number_total 4556
_reflns_threshold_expression >2sigma(I)
_cod_data_source_file om8004096-file001.cif
_cod_data_source_block Complex6b
_cod_depositor_comments
;
The following automatic conversions were performed:

'_symmetry_cell_setting' value 'Orthorhombic' changed to
'orthorhombic' according to
/home/saulius/struct/CIF-dictionaries/cif_core.dic dictionary named
'cif_core.dic' version 2.4.1 from 2010-06-29.

Automatic conversion script
Id: cif_fix_values 1715 2011-07-08 13:25:40Z adriana 
;
_cod_original_sg_symbol_H-M Pbca
_cod_database_code 4071829

loop_
_symmetry_equiv_pos_as_xyz
'x, y, z'
'-x+1/2, -y, z+1/2'
'-x, y+1/2, -z+1/2'
'x+1/2, -y+1/2, -z'
'-x, -y, -z'
'x-1/2, y, -z-1/2'
'x, -y-1/2, z-1/2'
'-x-1/2, y-1/2, z'

loop_
_atom_site_label
_atom_site_type_symbol
_atom_site_fract_x
_atom_site_fract_y
_atom_site_fract_z
_atom_site_U_iso_or_equiv
_atom_site_adp_type
_atom_site_occupancy
_atom_site_symmetry_multiplicity
_atom_site_calc_flag
_atom_site_refinement_flags
Ru1 Ru 0.144900(12) 0.374709(16) 0.127814(9) 0.01684(8) Uani 1 1 d .
Cl1 Cl 0.10953(4) 0.27003(5) 0.04958(3) 0.02658(17) Uani 1 1 d .
Cl2 Cl 0.24385(4) 0.26390(5) 0.15974(3) 0.02548(17) Uani 1 1 d .
P1 P 0.25663(4) 0.43917(5) 0.07685(3) 0.01830(17) Uani 1 1 d .
C1 C 0.12237(16) 0.4098(2) 0.22055(12) 0.0205(6) Uani 1 1 d .
C2 C 0.13079(16) 0.4911(2) 0.18802(12) 0.0217(6) Uani 1 1 d .
H2 H 0.1699 0.5353 0.1996 0.026 Uiso 1 1 calc R
C3 C 0.08241(16) 0.5101(2) 0.13778(11) 0.0188(6) Uani 1 1 d .
C4 C 0.02764(16) 0.4419(2) 0.12035(12) 0.0200(6) Uani 1 1 d .
H4 H -0.0017 0.4508 0.0851 0.024 Uiso 1 1 calc R
C5 C 0.01436(15) 0.3595(2) 0.15360(12) 0.0199(6) Uani 1 1 d .
C6 C 0.06236(16) 0.3446(2) 0.20278(12) 0.0210(6) Uani 1 1 d .
H6 H 0.0550 0.2897 0.2251 0.025 Uiso 1 1 calc R
C7 C 0.17281(17) 0.3933(2) 0.27502(12) 0.0261(7) Uani 1 1 d .
H7 H 0.2297 0.3866 0.2622 0.031 Uiso 1 1 calc R
C8 C 0.1683(2) 0.4769(3) 0.31557(14) 0.0397(9) Uani 1 1 d .
H8A H 0.1133 0.4845 0.3296 0.059 Uiso 1 1 calc R
H8B H 0.1846 0.5327 0.2942 0.059 Uiso 1 1 calc R
H8C H 0.2040 0.4674 0.3491 0.059 Uiso 1 1 calc R
C9 C 0.1504(2) 0.3061(3) 0.30841(14) 0.0383(8) Uani 1 1 d .
H9A H 0.0940 0.3092 0.3198 0.057 Uiso 1 1 calc R
H9B H 0.1837 0.3009 0.3436 0.057 Uiso 1 1 calc R
H9C H 0.1590 0.2518 0.2834 0.057 Uiso 1 1 calc R
C10 C 0.08536(17) 0.6048(2) 0.10902(13) 0.0240(7) Uani 1 1 d .
H10 H 0.1426 0.6237 0.1049 0.029 Uiso 1 1 calc R
C11 C 0.0438(2) 0.6725(2) 0.15111(16) 0.0395(8) Uani 1 1 d .
H11A H -0.0108 0.6511 0.1588 0.059 Uiso 1 1 calc R
H11B H 0.0421 0.7343 0.1334 0.059 Uiso 1 1 calc R
H11C H 0.0737 0.6753 0.1880 0.059 Uiso 1 1 calc R
C12 C 0.04596(18) 0.6095(2) 0.04907(14) 0.0340(8) Uani 1 1 d .
H12A H 0.0669 0.5596 0.0242 0.051 Uiso 1 1 calc R
H12B H 0.0576 0.6695 0.0309 0.051 Uiso 1 1 calc R
H12C H -0.0120 0.6023 0.0534 0.051 Uiso 1 1 calc R
C13 C -0.04915(16) 0.2930(2) 0.13355(12) 0.0236(7) Uani 1 1 d .
H13 H -0.0499 0.2945 0.0898 0.028 Uiso 1 1 calc R
C14 C -0.13052(18) 0.3287(3) 0.15489(17) 0.0420(9) Uani 1 1 d .
H14A H -0.1312 0.3299 0.1978 0.063 Uiso 1 1 calc R
H14B H -0.1729 0.2875 0.1407 0.063 Uiso 1 1 calc R
H14C H -0.1395 0.3915 0.1398 0.063 Uiso 1 1 calc R
C15 C -0.03558(19) 0.1933(2) 0.15197(14) 0.0337(8) Uani 1 1 d .
H15A H 0.0184 0.1740 0.1405 0.051 Uiso 1 1 calc R
H15B H -0.0751 0.1534 0.1328 0.051 Uiso 1 1 calc R
H15C H -0.0413 0.1881 0.1946 0.051 Uiso 1 1 calc R
C16 C 0.23605(17) 0.5068(2) 0.01011(12) 0.0233(6) Uani 1 1 d .
H16 H 0.1969 0.5564 0.0208 0.028 Uiso 1 1 calc R
C17 C 0.19419(17) 0.4414(2) -0.03336(12) 0.0261(7) Uani 1 1 d .
H17A H 0.1440 0.4193 -0.0151 0.031 Uiso 1 1 calc R
H17B H 0.1792 0.4778 -0.0685 0.031 Uiso 1 1 calc R
C18 C 0.24201(18) 0.3566(2) -0.05356(13) 0.0298(7) Uani 1 1 d .
H18A H 0.2802 0.3770 -0.0841 0.036 Uiso 1 1 calc R
H18B H 0.2045 0.3125 -0.0722 0.036 Uiso 1 1 calc R
C19 C 0.28931(17) 0.3040(2) -0.00598(13) 0.0262(7) Uani 1 1 d .
H19A H 0.2522 0.2605 0.0137 0.031 Uiso 1 1 calc R
H19B H 0.3307 0.2661 -0.0257 0.031 Uiso 1 1 calc R
C20 C 0.33067(16) 0.3623(2) 0.04157(12) 0.0213(6) Uani 1 1 d .
H20 H 0.3512 0.3187 0.0721 0.026 Uiso 1 1 calc R
C21 C 0.31130(18) 0.5549(2) -0.01371(13) 0.0273(7) Uani 1 1 d .
H21A H 0.2966 0.5888 -0.0498 0.033 Uiso 1 1 calc R
H21B H 0.3290 0.6014 0.0154 0.033 Uiso 1 1 calc R
C22 C 0.38222(18) 0.4914(2) -0.02775(13) 0.0309(7) Uani 1 1 d .
H22A H 0.3709 0.4590 -0.0651 0.037 Uiso 1 1 calc R
H22B H 0.4301 0.5305 -0.0340 0.037 Uiso 1 1 calc R
C23 C 0.40211(16) 0.4187(2) 0.01854(13) 0.0276(7) Uani 1 1 d .
H23A H 0.4278 0.4503 0.0521 0.033 Uiso 1 1 calc R
H23B H 0.4417 0.3751 0.0018 0.033 Uiso 1 1 calc R
C24 C 0.31162(16) 0.5206(2) 0.12374(11) 0.0208(6) Uani 1 1 d .
H24A H 0.3573 0.5451 0.1009 0.025 Uiso 1 1 calc R
H24B H 0.2759 0.5736 0.1324 0.025 Uiso 1 1 calc R
C25 C 0.34429(17) 0.4834(2) 0.18256(12) 0.0242(7) Uani 1 1 d .
H25 H 0.3054 0.4369 0.1981 0.029 Uiso 1 1 calc R
C26 C 0.4247(2) 0.4359(3) 0.17528(15) 0.0395(9) Uani 1 1 d .
H26A H 0.4635 0.4801 0.1593 0.059 Uiso 1 1 calc R
H26B H 0.4191 0.3833 0.1484 0.059 Uiso 1 1 calc R
H26C H 0.4434 0.4135 0.2134 0.059 Uiso 1 1 calc R
C27 C 0.35204(19) 0.5612(2) 0.22726(13) 0.0313(7) Uani 1 1 d .
H27A H 0.3716 0.5358 0.2644 0.047 Uiso 1 1 calc R
H27B H 0.2997 0.5901 0.2334 0.047 Uiso 1 1 calc R
H27C H 0.3899 0.6077 0.2128 0.047 Uiso 1 1 calc R

loop_
_atom_site_aniso_label
_atom_site_aniso_U_11
_atom_site_aniso_U_22
_atom_site_aniso_U_33
_atom_site_aniso_U_23
_atom_site_aniso_U_13
_atom_site_aniso_U_12
Ru1 0.01225(12) 0.01823(15) 0.02005(12) -0.00187(9) 0.00034(8) -0.00019(9)
Cl1 0.0218(4) 0.0284(4) 0.0295(4) -0.0106(3) 0.0022(3) -0.0038(3)
Cl2 0.0202(3) 0.0242(4) 0.0320(4) 0.0026(3) 0.0019(3) 0.0044(3)
P1 0.0135(3) 0.0207(4) 0.0207(4) -0.0014(3) 0.0003(3) -0.0002(3)
C1 0.0139(14) 0.0258(18) 0.0219(14) -0.0053(12) 0.0030(11) 0.0028(12)
C2 0.0165(14) 0.0254(18) 0.0234(14) -0.0064(12) 0.0021(11) -0.0018(12)
C3 0.0157(13) 0.0169(17) 0.0239(14) -0.0034(11) 0.0030(11) 0.0036(11)
C4 0.0140(14) 0.0204(17) 0.0256(15) -0.0024(12) -0.0010(11) 0.0030(12)
C5 0.0116(13) 0.0256(18) 0.0226(14) -0.0030(12) 0.0040(11) 0.0014(12)
C6 0.0158(14) 0.0248(18) 0.0225(14) -0.0006(12) 0.0033(11) 0.0013(12)
C7 0.0155(14) 0.038(2) 0.0243(14) -0.0029(13) -0.0002(11) -0.0004(13)
C8 0.044(2) 0.051(2) 0.0244(16) -0.0111(15) -0.0072(14) 0.0001(18)
C9 0.0373(19) 0.046(2) 0.0313(17) 0.0093(15) -0.0123(14) -0.0039(17)
C10 0.0170(14) 0.0221(18) 0.0330(16) 0.0008(12) 0.0009(12) 0.0008(12)
C11 0.040(2) 0.021(2) 0.058(2) -0.0006(16) 0.0150(17) 0.0054(15)
C12 0.0228(16) 0.035(2) 0.0445(19) 0.0125(15) -0.0090(14) -0.0021(14)
C13 0.0165(14) 0.0270(19) 0.0274(15) -0.0032(12) -0.0005(12) -0.0031(12)
C14 0.0176(16) 0.052(3) 0.057(2) -0.0110(19) 0.0036(15) -0.0073(16)
C15 0.0313(17) 0.029(2) 0.0402(18) -0.0018(15) -0.0041(14) -0.0111(15)
C16 0.0212(15) 0.0250(18) 0.0236(14) -0.0001(12) 0.0005(12) 0.0021(13)
C17 0.0215(15) 0.035(2) 0.0215(14) 0.0009(13) -0.0037(12) -0.0017(13)
C18 0.0257(16) 0.037(2) 0.0272(15) -0.0071(14) 0.0010(13) -0.0032(14)
C19 0.0176(15) 0.0283(19) 0.0328(16) -0.0104(13) 0.0067(12) 0.0003(13)
C20 0.0143(13) 0.0227(18) 0.0270(15) -0.0019(12) 0.0035(11) 0.0020(12)
C21 0.0291(17) 0.0295(19) 0.0232(15) 0.0005(13) 0.0007(12) -0.0060(14)
C22 0.0226(15) 0.039(2) 0.0307(16) -0.0005(14) 0.0063(13) -0.0081(14)
C23 0.0141(14) 0.037(2) 0.0319(16) -0.0050(14) 0.0047(12) -0.0020(13)
C24 0.0185(14) 0.0217(17) 0.0222(14) -0.0028(12) -0.0003(11) -0.0022(12)
C25 0.0216(15) 0.0264(19) 0.0245(15) 0.0011(12) -0.0055(12) -0.0031(13)
C26 0.0373(19) 0.044(2) 0.0377(18) -0.0026(16) -0.0139(15) 0.0091(17)
C27 0.0326(18) 0.037(2) 0.0247(15) 0.0001(13) -0.0058(13) -0.0038(15)

loop_
_atom_type_symbol
_atom_type_description
_atom_type_scat_dispersion_real
_atom_type_scat_dispersion_imag
_atom_type_scat_source
C C 0.0033 0.0016 'International Tables Vol C Tables 4.2.6.8 and 6.1.1.4'
H H 0.0000 0.0000 'International Tables Vol C Tables 4.2.6.8 and 6.1.1.4'
P P 0.1023 0.0942 'International Tables Vol C Tables 4.2.6.8 and 6.1.1.4'
Cl Cl 0.1484 0.1585 'International Tables Vol C Tables 4.2.6.8 and 6.1.1.4'
Ru Ru -1.2594 0.8363 'International Tables Vol C Tables 4.2.6.8 and 6.1.1.4'

loop_
_geom_angle_atom_site_label_1
_geom_angle_atom_site_label_2
_geom_angle_atom_site_label_3
_geom_angle
C2 Ru1 C4 67.19(10)
C2 Ru1 C1 37.06(11)
C4 Ru1 C1 79.68(10)
C2 Ru1 C3 37.82(10)
C4 Ru1 C3 36.97(10)
C1 Ru1 C3 67.74(10)
C2 Ru1 C6 66.52(11)
C4 Ru1 C6 66.07(10)
C1 Ru1 C6 37.58(10)
C3 Ru1 C6 78.62(10)
C2 Ru1 C5 78.88(10)
C4 Ru1 C5 37.23(10)
C1 Ru1 C5 67.04(10)
C3 Ru1 C5 66.87(10)
C6 Ru1 C5 36.05(10)
C2 Ru1 P1 95.26(8)
C4 Ru1 P1 119.28(8)
C1 Ru1 P1 120.72(8)
C3 Ru1 P1 94.32(7)
C6 Ru1 P1 158.25(7)
C5 Ru1 P1 156.23(8)
C2 Ru1 Cl1 157.10(7)
C4 Ru1 Cl1 89.99(7)
C1 Ru1 Cl1 144.20(8)
C3 Ru1 Cl1 120.64(7)
C6 Ru1 Cl1 107.05(8)
C5 Ru1 Cl1 84.02(7)
P1 Ru1 Cl1 94.29(3)
C2 Ru1 Cl2 113.18(8)
C4 Ru1 Cl2 158.26(8)
C1 Ru1 Cl2 88.81(8)
C3 Ru1 Cl2 150.67(7)
C6 Ru1 Cl2 93.64(8)
C5 Ru1 Cl2 121.12(8)
P1 Ru1 Cl2 82.45(3)
Cl1 Ru1 Cl2 88.69(3)
C24 P1 C16 103.70(13)
C24 P1 C20 107.62(13)
C16 P1 C20 94.75(13)
C24 P1 Ru1 110.90(9)
C16 P1 Ru1 117.57(9)
C20 P1 Ru1 120.18(10)
C2 C1 C6 118.1(3)
C2 C1 C7 120.7(3)
C6 C1 C7 121.1(3)
C2 C1 Ru1 70.45(16)
C6 C1 Ru1 72.42(15)
C7 C1 Ru1 130.77(19)
C1 C2 C3 122.1(3)
C1 C2 Ru1 72.49(16)
C3 C2 Ru1 72.77(16)
C1 C2 H2 119.0
C3 C2 H2 119.0
Ru1 C2 H2 128.1
C4 C3 C2 117.6(3)
C4 C3 C10 122.0(2)
C2 C3 C10 120.1(3)
C4 C3 Ru1 70.23(16)
C2 C3 Ru1 69.41(16)
C10 C3 Ru1 136.92(19)
C3 C4 C5 122.3(2)
C3 C4 Ru1 72.80(16)
C5 C4 Ru1 74.33(15)
C3 C4 H4 118.8
C5 C4 H4 118.8
Ru1 C4 H4 125.9
C6 C5 C4 117.8(3)
C6 C5 C13 123.6(3)
C4 C5 C13 118.7(2)
C6 C5 Ru1 70.78(15)
C4 C5 Ru1 68.43(15)
C13 C5 Ru1 131.45(19)
C5 C6 C1 121.9(3)
C5 C6 Ru1 73.17(15)
C1 C6 Ru1 70.01(15)
C5 C6 H6 119.0
C1 C6 H6 119.0
Ru1 C6 H6 130.6
C9 C7 C1 113.7(3)
C9 C7 C8 109.8(3)
C1 C7 C8 110.2(3)
C9 C7 H7 107.6
C1 C7 H7 107.6
C8 C7 H7 107.6
C7 C8 H8A 109.5
C7 C8 H8B 109.5
H8A C8 H8B 109.5
C7 C8 H8C 109.5
H8A C8 H8C 109.5
H8B C8 H8C 109.5
C7 C9 H9A 109.5
C7 C9 H9B 109.5
H9A C9 H9B 109.5
C7 C9 H9C 109.5
H9A C9 H9C 109.5
H9B C9 H9C 109.5
C3 C10 C12 114.6(3)
C3 C10 C11 106.7(2)
C12 C10 C11 109.8(3)
C3 C10 H10 108.5
C12 C10 H10 108.5
C11 C10 H10 108.5
C10 C11 H11A 109.5
C10 C11 H11B 109.5
H11A C11 H11B 109.5
C10 C11 H11C 109.5
H11A C11 H11C 109.5
H11B C11 H11C 109.5
C10 C12 H12A 109.5
C10 C12 H12B 109.5
H12A C12 H12B 109.5
C10 C12 H12C 109.5
H12A C12 H12C 109.5
H12B C12 H12C 109.5
C5 C13 C15 114.6(2)
C5 C13 C14 108.4(2)
C15 C13 C14 111.3(3)
C5 C13 H13 107.4
C15 C13 H13 107.4
C14 C13 H13 107.4
C13 C14 H14A 109.5
C13 C14 H14B 109.5
H14A C14 H14B 109.5
C13 C14 H14C 109.5
H14A C14 H14C 109.5
H14B C14 H14C 109.5
C13 C15 H15A 109.5
C13 C15 H15B 109.5
H15A C15 H15B 109.5
C13 C15 H15C 109.5
H15A C15 H15C 109.5
H15B C15 H15C 109.5
C21 C16 C17 114.9(2)
C21 C16 P1 112.3(2)
C17 C16 P1 107.1(2)
C21 C16 H16 107.4
C17 C16 H16 107.4
P1 C16 H16 107.4
C18 C17 C16 116.5(2)
C18 C17 H17A 108.2
C16 C17 H17A 108.2
C18 C17 H17B 108.2
C16 C17 H17B 108.2
H17A C17 H17B 107.3
C17 C18 C19 116.7(2)
C17 C18 H18A 108.1
C19 C18 H18A 108.1
C17 C18 H18B 108.1
C19 C18 H18B 108.1
H18A C18 H18B 107.3
C20 C19 C18 117.3(3)
C20 C19 H19A 108.0
C18 C19 H19A 108.0
C20 C19 H19B 108.0
C18 C19 H19B 108.0
H19A C19 H19B 107.2
C19 C20 C23 113.4(2)
C19 C20 P1 109.56(19)
C23 C20 P1 110.6(2)
C19 C20 H20 107.7
C23 C20 H20 107.7
P1 C20 H20 107.7
C22 C21 C16 115.9(3)
C22 C21 H21A 108.3
C16 C21 H21A 108.3
C22 C21 H21B 108.3
C16 C21 H21B 108.3
H21A C21 H21B 107.4
C23 C22 C21 115.8(2)
C23 C22 H22A 108.3
C21 C22 H22A 108.3
C23 C22 H22B 108.3
C21 C22 H22B 108.3
H22A C22 H22B 107.4
C22 C23 C20 115.5(2)
C22 C23 H23A 108.4
C20 C23 H23A 108.4
C22 C23 H23B 108.4
C20 C23 H23B 108.4
H23A C23 H23B 107.5
C25 C24 P1 117.5(2)
C25 C24 H24A 107.9
P1 C24 H24A 107.9
C25 C24 H24B 107.9
P1 C24 H24B 107.9
H24A C24 H24B 107.2
C26 C25 C27 109.3(2)
C26 C25 C24 112.0(2)
C27 C25 C24 110.9(2)
C26 C25 H25 108.2
C27 C25 H25 108.2
C24 C25 H25 108.2
C25 C26 H26A 109.5
C25 C26 H26B 109.5
H26A C26 H26B 109.5
C25 C26 H26C 109.5
H26A C26 H26C 109.5
H26B C26 H26C 109.5
C25 C27 H27A 109.5
C25 C27 H27B 109.5
H27A C27 H27B 109.5
C25 C27 H27C 109.5
H27A C27 H27C 109.5
H27B C27 H27C 109.5

loop_
_geom_bond_atom_site_label_1
_geom_bond_atom_site_label_2
_geom_bond_distance
Ru1 C2 2.183(3)
Ru1 C4 2.194(3)
Ru1 C1 2.209(3)
Ru1 C3 2.227(3)
Ru1 C6 2.241(3)
Ru1 C5 2.271(3)
Ru1 P1 2.3894(7)
Ru1 Cl1 2.4123(7)
Ru1 Cl2 2.4133(7)
P1 C24 1.836(3)
P1 C16 1.842(3)
P1 C20 1.847(3)
C1 C2 1.396(4)
C1 C6 1.434(4)
C1 C7 1.521(4)
C2 C3 1.430(4)
C2 H2 0.9500
C3 C4 1.402(4)
C3 C10 1.515(4)
C4 C5 1.427(4)
C4 H4 0.9500
C5 C6 1.397(4)
C5 C13 1.502(4)
C6 H6 0.9500
C7 C9 1.518(4)
C7 C8 1.522(4)
C7 H7 1.0000
C8 H8A 0.9800
C8 H8B 0.9800
C8 H8C 0.9800
C9 H9A 0.9800
C9 H9B 0.9800
C9 H9C 0.9800
C10 C12 1.520(4)
C10 C11 1.536(4)
C10 H10 1.0000
C11 H11A 0.9800
C11 H11B 0.9800
C11 H11C 0.9800
C12 H12A 0.9800
C12 H12B 0.9800
C12 H12C 0.9800
C13 C15 1.515(5)
C13 C14 1.534(4)
C13 H13 1.0000
C14 H14A 0.9800
C14 H14B 0.9800
C14 H14C 0.9800
C15 H15A 0.9800
C15 H15B 0.9800
C15 H15C 0.9800
C16 C21 1.536(4)
C16 C17 1.538(4)
C16 H16 1.0000
C17 C18 1.533(4)
C17 H17A 0.9900
C17 H17B 0.9900
C18 C19 1.543(4)
C18 H18A 0.9900
C18 H18B 0.9900
C19 C20 1.538(4)
C19 H19A 0.9900
C19 H19B 0.9900
C20 C23 1.538(4)
C20 H20 1.0000
C21 C22 1.533(4)
C21 H21A 0.9900
C21 H21B 0.9900
C22 C23 1.525(4)
C22 H22A 0.9900
C22 H22B 0.9900
C23 H23A 0.9900
C23 H23B 0.9900
C24 C25 1.546(4)
C24 H24A 0.9900
C24 H24B 0.9900
C25 C26 1.519(4)
C25 C27 1.522(4)
C25 H25 1.0000
C26 H26A 0.9800
C26 H26B 0.9800
C26 H26C 0.9800
C27 H27A 0.9800
C27 H27B 0.9800
C27 H27C 0.9800

loop_
_geom_torsion_atom_site_label_1
_geom_torsion_atom_site_label_2
_geom_torsion_atom_site_label_3
_geom_torsion_atom_site_label_4
_geom_torsion
C2 Ru1 P1 C24 25.75(13)
C4 Ru1 P1 C24 92.51(13)
C1 Ru1 P1 C24 -2.90(14)
C3 Ru1 P1 C24 63.70(12)
C6 Ru1 P1 C24 -6.2(2)
C5 Ru1 P1 C24 100.0(2)
Cl1 Ru1 P1 C24 -175.09(10)
Cl2 Ru1 P1 C24 -86.99(10)
C2 Ru1 P1 C16 -93.29(13)
C4 Ru1 P1 C16 -26.53(14)
C1 Ru1 P1 C16 -121.94(14)
C3 Ru1 P1 C16 -55.34(13)
C6 Ru1 P1 C16 -125.2(2)
C5 Ru1 P1 C16 -19.0(2)
Cl1 Ru1 P1 C16 65.87(11)
Cl2 Ru1 P1 C16 153.98(11)
C2 Ru1 P1 C20 152.41(13)
C4 Ru1 P1 C20 -140.84(13)
C1 Ru1 P1 C20 123.75(14)
C3 Ru1 P1 C20 -169.64(13)
C6 Ru1 P1 C20 120.5(2)
C5 Ru1 P1 C20 -133.3(2)
Cl1 Ru1 P1 C20 -48.43(11)
Cl2 Ru1 P1 C20 39.67(11)
C4 Ru1 C1 C2 -65.63(17)
C3 Ru1 C1 C2 -29.04(16)
C6 Ru1 C1 C2 -129.6(2)
C5 Ru1 C1 C2 -102.33(18)
P1 Ru1 C1 C2 52.41(17)
Cl1 Ru1 C1 C2 -140.99(14)
Cl2 Ru1 C1 C2 132.90(15)
C2 Ru1 C1 C6 129.6(2)
C4 Ru1 C1 C6 63.93(17)
C3 Ru1 C1 C6 100.52(18)
C5 Ru1 C1 C6 27.23(16)
P1 Ru1 C1 C6 -178.02(14)
Cl1 Ru1 C1 C6 -11.4(2)
Cl2 Ru1 C1 C6 -97.54(16)
C2 Ru1 C1 C7 -114.1(3)
C4 Ru1 C1 C7 -179.8(3)
C3 Ru1 C1 C7 -143.2(3)
C6 Ru1 C1 C7 116.3(4)
C5 Ru1 C1 C7 143.5(3)
P1 Ru1 C1 C7 -61.7(3)
Cl1 Ru1 C1 C7 104.9(3)
Cl2 Ru1 C1 C7 18.8(3)
C6 C1 C2 C3 -0.8(4)
C7 C1 C2 C3 -177.8(2)
Ru1 C1 C2 C3 55.7(2)
C6 C1 C2 Ru1 -56.4(2)
C7 C1 C2 Ru1 126.5(2)
C4 Ru1 C2 C1 103.55(18)
C3 Ru1 C2 C1 132.9(2)
C6 Ru1 C2 C1 30.83(16)
C5 Ru1 C2 C1 66.45(16)
P1 Ru1 C2 C1 -136.84(15)
Cl1 Ru1 C2 C1 108.9(2)
Cl2 Ru1 C2 C1 -52.81(17)
C4 Ru1 C2 C3 -29.34(15)
C1 Ru1 C2 C3 -132.9(2)
C6 Ru1 C2 C3 -102.05(17)
C5 Ru1 C2 C3 -66.44(16)
P1 Ru1 C2 C3 90.28(15)
Cl1 Ru1 C2 C3 -24.0(3)
Cl2 Ru1 C2 C3 174.30(13)
C1 C2 C3 C4 -2.7(4)
Ru1 C2 C3 C4 52.9(2)
C1 C2 C3 C10 171.3(2)
Ru1 C2 C3 C10 -133.2(2)
C1 C2 C3 Ru1 -55.5(2)
C2 Ru1 C3 C4 -131.3(2)
C1 Ru1 C3 C4 -102.83(17)
C6 Ru1 C3 C4 -65.12(16)
C5 Ru1 C3 C4 -29.30(15)
P1 Ru1 C3 C4 135.66(15)
Cl1 Ru1 C3 C4 38.08(17)
Cl2 Ru1 C3 C4 -142.07(15)
C4 Ru1 C3 C2 131.3(2)
C1 Ru1 C3 C2 28.50(16)
C6 Ru1 C3 C2 66.20(16)
C5 Ru1 C3 C2 102.03(17)
P1 Ru1 C3 C2 -93.01(15)
Cl1 Ru1 C3 C2 169.40(13)
Cl2 Ru1 C3 C2 -10.7(2)
C2 Ru1 C3 C10 112.5(3)
C4 Ru1 C3 C10 -116.2(3)
C1 Ru1 C3 C10 141.0(3)
C6 Ru1 C3 C10 178.7(3)
C5 Ru1 C3 C10 -145.5(3)
P1 Ru1 C3 C10 19.5(3)
Cl1 Ru1 C3 C10 -78.1(3)
Cl2 Ru1 C3 C10 101.8(3)
C2 C3 C4 C5 5.5(4)
C10 C3 C4 C5 -168.4(2)
Ru1 C3 C4 C5 58.0(2)
C2 C3 C4 Ru1 -52.5(2)
C10 C3 C4 Ru1 133.7(2)
C2 Ru1 C4 C3 29.97(16)
C1 Ru1 C4 C3 66.52(16)
C6 Ru1 C4 C3 103.34(17)
C5 Ru1 C4 C3 132.0(2)
P1 Ru1 C4 C3 -53.03(17)
Cl1 Ru1 C4 C3 -147.95(15)
Cl2 Ru1 C4 C3 125.61(19)
C2 Ru1 C4 C5 -101.98(17)
C1 Ru1 C4 C5 -65.43(16)
C3 Ru1 C4 C5 -132.0(2)
C6 Ru1 C4 C5 -28.61(15)
P1 Ru1 C4 C5 175.01(13)
Cl1 Ru1 C4 C5 80.10(15)
Cl2 Ru1 C4 C5 -6.3(3)
C3 C4 C5 C6 -4.7(4)
Ru1 C4 C5 C6 52.5(2)
C3 C4 C5 C13 176.2(2)
Ru1 C4 C5 C13 -126.5(2)
C3 C4 C5 Ru1 -57.2(2)
C2 Ru1 C5 C6 -65.17(18)
C4 Ru1 C5 C6 -132.0(2)
C1 Ru1 C5 C6 -28.30(17)
C3 Ru1 C5 C6 -102.85(19)
P1 Ru1 C5 C6 -142.79(17)
Cl1 Ru1 C5 C6 130.14(17)
Cl2 Ru1 C5 C6 45.31(19)
C2 Ru1 C5 C4 66.78(16)
C1 Ru1 C5 C4 103.65(18)
C3 Ru1 C5 C4 29.10(15)
C6 Ru1 C5 C4 132.0(2)
P1 Ru1 C5 C4 -10.8(3)
Cl1 Ru1 C5 C4 -97.91(15)
Cl2 Ru1 C5 C4 177.26(13)
C2 Ru1 C5 C13 176.6(3)
C4 Ru1 C5 C13 109.8(3)
C1 Ru1 C5 C13 -146.5(3)
C3 Ru1 C5 C13 138.9(3)
C6 Ru1 C5 C13 -118.2(3)
P1 Ru1 C5 C13 99.0(3)
Cl1 Ru1 C5 C13 11.9(3)
Cl2 Ru1 C5 C13 -72.9(3)
C4 C5 C6 C1 1.0(4)
C13 C5 C6 C1 -180.0(3)
Ru1 C5 C6 C1 52.4(2)
C4 C5 C6 Ru1 -51.4(2)
C13 C5 C6 Ru1 127.6(3)
C2 C1 C6 C5 1.6(4)
C7 C1 C6 C5 178.6(3)
Ru1 C1 C6 C5 -53.8(2)
C2 C1 C6 Ru1 55.5(2)
C7 C1 C6 Ru1 -127.5(3)
C2 Ru1 C6 C5 103.85(19)
C4 Ru1 C6 C5 29.49(16)
C1 Ru1 C6 C5 134.3(3)
C3 Ru1 C6 C5 66.14(18)
P1 Ru1 C6 C5 138.87(18)
Cl1 Ru1 C6 C5 -52.68(18)
Cl2 Ru1 C6 C5 -142.42(16)
C2 Ru1 C6 C1 -30.43(16)
C4 Ru1 C6 C1 -104.79(19)
C3 Ru1 C6 C1 -68.14(17)
C5 Ru1 C6 C1 -134.3(3)
P1 Ru1 C6 C1 4.6(3)
Cl1 Ru1 C6 C1 173.04(15)
Cl2 Ru1 C6 C1 83.29(16)
C2 C1 C7 C9 174.3(3)
C6 C1 C7 C9 -2.7(4)
Ru1 C1 C7 C9 -95.8(3)
C2 C1 C7 C8 50.5(3)
C6 C1 C7 C8 -126.5(3)
Ru1 C1 C7 C8 140.3(3)
C4 C3 C10 C12 -19.2(4)
C2 C3 C10 C12 167.1(3)
Ru1 C3 C10 C12 75.7(4)
C4 C3 C10 C11 102.5(3)
C2 C3 C10 C11 -71.2(3)
Ru1 C3 C10 C11 -162.6(2)
C6 C5 C13 C15 -25.4(4)
C4 C5 C13 C15 153.6(3)
Ru1 C5 C13 C15 68.0(3)
C6 C5 C13 C14 99.6(3)
C4 C5 C13 C14 -81.4(3)
Ru1 C5 C13 C14 -167.1(2)
C24 P1 C16 C21 49.6(2)
C20 P1 C16 C21 -59.8(2)
Ru1 P1 C16 C21 172.39(17)
C24 P1 C16 C17 176.67(19)
C20 P1 C16 C17 67.2(2)
Ru1 P1 C16 C17 -60.5(2)
C21 C16 C17 C18 63.6(3)
P1 C16 C17 C18 -61.9(3)
C16 C17 C18 C19 42.9(4)
C17 C18 C19 C20 -38.7(4)
C18 C19 C20 C23 -69.5(3)
C18 C19 C20 P1 54.6(3)
C24 P1 C20 C19 -170.4(2)
C16 P1 C20 C19 -64.4(2)
Ru1 P1 C20 C19 61.5(2)
C24 P1 C20 C23 -44.6(2)
C16 P1 C20 C23 61.4(2)
Ru1 P1 C20 C23 -172.80(16)
C17 C16 C21 C22 -65.8(3)
P1 C16 C21 C22 56.9(3)
C16 C21 C22 C23 -45.5(4)
C21 C22 C23 C20 48.0(4)
C19 C20 C23 C22 62.5(3)
P1 C20 C23 C22 -61.1(3)
C16 P1 C24 C25 -175.5(2)
C20 P1 C24 C25 -75.9(2)
Ru1 P1 C24 C25 57.4(2)
P1 C24 C25 C26 84.3(3)
P1 C24 C25 C27 -153.3(2)
